data_2014884
loop_
_publ_author_name
'Linden, Anthony'
'Roma\'nski, Jaros\/law'
'Mlosto\'n,  Grzegorz'
'Heimgartner, Heinz'

_publ_section_title
;
 Trifluoromethyl derivatives of
 pentacyclo[5.4.0.0^2,6^.0^3,10^.0^5,9^]undecane
;
_journal_issue 4
_journal_name_full 'Acta Crystallographica Section C'
_journal_page_first o221
_journal_page_last o226
_journal_paper_doi 10.1107/S0108270105004701
_journal_volume 61
_journal_year 2005
_chemical_formula_iupac 'C12 H11 F3 O2'
_chemical_formula_moiety 'C12 H11 F3 O2'
_chemical_formula_sum 'C12 H11 F3 O2'
_chemical_formula_weight 244.21
_chemical_melting_point 389
_chemical_name_systematic
;
5-(trifluoromethyl)-4-
oxahexacyclo[5.4.1.0^2,6^.0^3,10^.0^5,9^.0^8,11^]dodecan-3-ol
;
_space_group_IT_number 14
_symmetry_cell_setting monoclinic
_symmetry_space_group_name_Hall '-P 2ybc'
_symmetry_space_group_name_H-M 'P 1 21/c 1'
_atom_sites_solution_hydrogens mixed
_atom_sites_solution_primary direct
_atom_sites_solution_secondary difmap
_audit_creation_method SHELXL-97
_cell_angle_alpha 90.00
_cell_angle_beta 108.082(2)
_cell_angle_gamma 90.00
_cell_formula_units_Z 4
_cell_length_a 7.4499(3)
_cell_length_b 12.0228(5)
_cell_length_c 11.6047(3)
_cell_measurement_reflns_used 2379
_cell_measurement_temperature 160.0(10)
_cell_measurement_theta_max 27.5
_cell_measurement_theta_min 2.0
_cell_volume 988.08(6)
_computing_cell_refinement 'DENZO--SMN (Otwinowski & Minor, 1997)'
_computing_data_collection 'COLLECT (Nonius, 2000)'
_computing_data_reduction 'DENZO--SMN and SCALEPACK (Otwinowski & Minor, 1997)'
_computing_molecular_graphics 'ORTEPII (Johnson, 1976)'
_computing_publication_material 'SHELXL97 and PLATON (Spek, 2003)'
_computing_structure_refinement 'SHELXL97 (Sheldrick, 1997)'
_computing_structure_solution 'SIR92 (Altomare <i>et al.</i>, 1994)'
_diffrn_ambient_temperature 160.0(10)
_diffrn_detector_area_resol_mean 9
_diffrn_measured_fraction_theta_full 0.999
_diffrn_measured_fraction_theta_max 0.999
_diffrn_measurement_device_type 'Nonius KappaCCD area-detector diffractometer'
_diffrn_measurement_method '\f and \w scans with \k offsets'
_diffrn_radiation_monochromator 'horizontally mounted graphite crystal'
_diffrn_radiation_source 'Nonius FR590 sealed tube generator'
_diffrn_radiation_type 'Mo K\a'
_diffrn_radiation_wavelength 0.71073
_diffrn_reflns_av_R_equivalents 0.0510
_diffrn_reflns_av_sigmaI/netI 0.0443
_diffrn_reflns_limit_h_max 9
_diffrn_reflns_limit_h_min -9
_diffrn_reflns_limit_k_max 15
_diffrn_reflns_limit_k_min -15
_diffrn_reflns_limit_l_max 15
_diffrn_reflns_limit_l_min -15
_diffrn_reflns_number 20424
_diffrn_reflns_theta_full 27.48
_diffrn_reflns_theta_max 27.48
_diffrn_reflns_theta_min 2.51
_diffrn_standards_decay_% 0
_diffrn_standards_number 0
_exptl_absorpt_coefficient_mu 0.147
_exptl_absorpt_correction_type none
_exptl_crystal_colour colourless
_exptl_crystal_density_diffrn 1.642
_exptl_crystal_density_method 'not measured'
_exptl_crystal_description block
_exptl_crystal_F_000 504
_exptl_crystal_size_max 0.25
_exptl_crystal_size_mid 0.22
_exptl_crystal_size_min 0.12
_refine_diff_density_max 0.295
_refine_diff_density_min -0.232
_refine_ls_extinction_coef 0.018(4)
_refine_ls_extinction_expression Fc^*^=kFc[1+0.001xFc^2^\l^3^/sin(2\q)]^-1/4^
_refine_ls_extinction_method SHELXL97
_refine_ls_goodness_of_fit_ref 1.044
_refine_ls_hydrogen_treatment mixed
_refine_ls_matrix_type full
_refine_ls_number_parameters 159
_refine_ls_number_reflns 2269
_refine_ls_number_restraints 0
_refine_ls_restrained_S_all 1.044
_refine_ls_R_factor_all 0.0676
_refine_ls_R_factor_gt 0.0475
_refine_ls_shift/su_max 0.001
_refine_ls_shift/su_mean 0.000
_refine_ls_structure_factor_coef Fsqd
_refine_ls_weighting_details 'w=1/[\s^2^(Fo^2^)+(0.0675P)^2^+0.3171P] where P=(Fo^2^+2Fc^2^)/3'
_refine_ls_weighting_scheme calc
_refine_ls_wR_factor_gt 0.1167
_refine_ls_wR_factor_ref 0.1312
_reflns_number_gt 1725
_reflns_number_total 2271
_reflns_threshold_expression 'I > 2\s(I)'
_cod_data_source_file sk1816.cif
_cod_data_source_block V
_cod_depositor_comments
;
The following automatic conversions were performed:

'_atom_sites_solution_hydrogens' value 'geom & difmap' was changed to
'mixed'.

Automatic conversion script
Id: cif_fix_values 6452 2018-10-05 10:23:21Z andrius 
;
_cod_original_sg_symbol_H-M 'P 21/c'
_cod_database_code 2014884
_cod_database_fobs_code 2014884

loop_
_symmetry_equiv_pos_as_xyz
'x, y, z'
'-x, y+1/2, -z+1/2'
'-x, -y, -z'
'x, -y-1/2, z-1/2'

loop_
_atom_site_label
_atom_site_fract_x
_atom_site_fract_y
_atom_site_fract_z
_atom_site_U_iso_or_equiv
_atom_site_adp_type
_atom_site_calc_flag
_atom_site_refinement_flags
_atom_site_occupancy
_atom_site_disorder_assembly
_atom_site_disorder_group
_atom_site_type_symbol
F1 0.82609(16) -0.12252(9) 0.62247(11) 0.0465(4) Uani d . 1 . . F
F2 1.07758(14) -0.02507(9) 0.69292(10) 0.0375(3) Uani d . 1 . . F
F3 0.84692(17) 0.03763(10) 0.54448(10) 0.0454(4) Uani d . 1 . . F
O1 0.85151(16) -0.02203(10) 0.84613(10) 0.0273(3) Uani d . 1 . . O
O2 0.76337(19) 0.01404(12) 1.02054(12) 0.0361(4) Uani d . 1 . . O
H2 0.881(4) 0.025(2) 1.069(3) 0.069(8) Uiso d . 1 . . H
C1 0.8328(2) 0.16799(15) 0.89491(15) 0.0292(4) Uani d . 1 . . C
H1 0.9370 0.1970 0.9654 0.035 Uiso calc R 1 . . H
C2 0.6620(2) 0.24580(15) 0.83654(16) 0.0331(4) Uani d . 1 . . C
H21 0.6665 0.3220 0.8719 0.040 Uiso calc R 1 . . H
C3 0.4787(2) 0.17864(16) 0.81762(16) 0.0322(4) Uani d . 1 . . C
H3 0.4078 0.1948 0.8761 0.039 Uiso calc R 1 . . H
C4 0.3707(2) 0.20080(16) 0.68370(17) 0.0345(4) Uani d . 1 . . C
H41 0.2573 0.1534 0.6529 0.041 Uiso calc R 1 . . H
H42 0.3365 0.2801 0.6671 0.041 Uiso calc R 1 . . H
C5 0.5327(2) 0.16474(15) 0.63651(16) 0.0298(4) Uani d . 1 . . C
H5 0.5055 0.1688 0.5466 0.036 Uiso calc R 1 . . H
C6 0.6992(2) 0.23636(14) 0.71173(16) 0.0310(4) Uani d . 1 . . C
H6 0.7251 0.3069 0.6741 0.037 Uiso calc R 1 . . H
C7 0.8693(2) 0.15917(14) 0.77014(15) 0.0274(4) Uani d . 1 . . C
H7 0.9959 0.1822 0.7657 0.033 Uiso calc R 1 . . H
C8 0.8043(2) 0.03833(13) 0.73445(14) 0.0238(4) Uani d . 1 . . C
C9 0.5872(2) 0.04910(14) 0.69322(15) 0.0253(4) Uani d . 1 . . C
H9 0.5191 -0.0138 0.6416 0.030 Uiso calc R 1 . . H
C10 0.5506(2) 0.05874(14) 0.81889(15) 0.0275(4) Uani d . 1 . . C
H10 0.4632 0.0010 0.8330 0.033 Uiso calc R 1 . . H
C11 0.7505(2) 0.05343(15) 0.90730(15) 0.0277(4) Uani d . 1 . . C
C12 0.8887(2) -0.01859(15) 0.64949(16) 0.0295(4) Uani d . 1 . . C

loop_
_atom_site_aniso_label
_atom_site_aniso_U_11
_atom_site_aniso_U_22
_atom_site_aniso_U_33
_atom_site_aniso_U_12
_atom_site_aniso_U_13
_atom_site_aniso_U_23
F1 0.0482(7) 0.0399(7) 0.0499(7) 0.0017(5) 0.0130(6) -0.0184(5)
F2 0.0284(6) 0.0504(7) 0.0345(6) 0.0101(5) 0.0110(5) 0.0001(5)
F3 0.0505(7) 0.0654(8) 0.0241(6) 0.0227(6) 0.0173(5) 0.0099(5)
O1 0.0270(6) 0.0317(7) 0.0231(6) 0.0021(5) 0.0074(5) 0.0040(5)
O2 0.0299(7) 0.0572(9) 0.0222(7) 0.0007(6) 0.0094(6) 0.0071(6)
C1 0.0258(9) 0.0352(9) 0.0258(8) -0.0032(7) 0.0067(7) -0.0077(7)
C2 0.0336(10) 0.0285(10) 0.0370(10) 0.0009(7) 0.0107(8) -0.0087(8)
C3 0.0263(9) 0.0398(10) 0.0313(9) 0.0031(8) 0.0100(7) -0.0030(8)
C4 0.0291(9) 0.0369(10) 0.0365(10) 0.0044(8) 0.0087(8) 0.0006(8)
C5 0.0292(9) 0.0325(9) 0.0260(9) 0.0023(7) 0.0060(7) 0.0030(7)
C6 0.0333(10) 0.0257(9) 0.0355(10) -0.0014(7) 0.0127(8) 0.0021(7)
C7 0.0250(8) 0.0300(9) 0.0281(9) -0.0042(7) 0.0095(7) -0.0021(7)
C8 0.0250(9) 0.0289(9) 0.0178(8) 0.0007(7) 0.0070(7) 0.0008(6)
C9 0.0248(9) 0.0285(9) 0.0219(8) -0.0029(7) 0.0062(7) -0.0023(7)
C10 0.0236(9) 0.0342(9) 0.0251(8) -0.0030(7) 0.0080(7) 0.0009(7)
C11 0.0259(9) 0.0369(10) 0.0211(8) 0.0015(7) 0.0084(7) 0.0007(7)
C12 0.0287(9) 0.0341(10) 0.0237(9) 0.0056(7) 0.0053(7) 0.0015(7)

loop_
_atom_type_symbol
_atom_type_description
_atom_type_scat_dispersion_real
_atom_type_scat_dispersion_imag
_atom_type_scat_source
C C 0.0033 0.0016
; International Tables for Crystallography (1992).
Vol. C, Tables 4.2.6.8 and 6.1.1.4
;
H H 0.0000 0.0000
; International Tables for Crystallography (1992).
Vol. C, Tables 4.2.6.8 and 6.1.1.4
;
F F 0.0171 0.0103
; International Tables for Crystallography (1992).
Vol. C, Tables 4.2.6.8 and 6.1.1.4
;
O O 0.0106 0.0060
; International Tables for Crystallography (1992).
Vol. C, Tables 4.2.6.8 and 6.1.1.4
;

loop_
_geom_angle_atom_site_label_1
_geom_angle_atom_site_label_2
_geom_angle_atom_site_label_3
_geom_angle
C8 O1 C11 95.97(11)
C11 O2 H2 108.4(18)
C11 C1 C2 106.52(13)
C11 C1 C7 102.50(13)
C2 C1 C7 89.50(13)
C11 C1 H1 118.0
C2 C1 H1 118.0
C7 C1 H1 118.0
C3 C2 C1 108.40(15)
C3 C2 C6 103.55(14)
C1 C2 C6 90.19(13)
C3 C2 H21 117.0
C1 C2 H21 117.0
C6 C2 H21 117.0
C4 C3 C10 104.13(14)
C4 C3 C2 102.47(15)
C10 C3 C2 101.50(13)
C4 C3 H3 115.6
C10 C3 H3 115.6
C2 C3 H3 115.6
C3 C4 C5 95.11(13)
C5 C4 H41 112.7
C3 C4 H41 112.7
C5 C4 H42 112.7
C3 C4 H42 112.7
H41 C4 H42 110.2
C4 C5 C9 103.59(14)
C4 C5 C6 102.95(14)
C9 C5 C6 101.77(13)
C4 C5 H5 115.5
C9 C5 H5 115.5
C6 C5 H5 115.5
C5 C6 C7 108.60(14)
C5 C6 C2 102.87(14)
C7 C6 C2 89.67(13)
C5 C6 H6 117.2
C7 C6 H6 117.2
C2 C6 H6 117.2
C8 C7 C6 107.49(13)
C8 C7 C1 100.51(13)
C6 C7 C1 90.64(13)
C8 C7 H7 117.9
C6 C7 H7 117.9
C1 C7 H7 117.9
O1 C8 C12 109.31(13)
O1 C8 C9 105.24(12)
C12 C8 C9 116.77(14)
O1 C8 C7 105.38(12)
C12 C8 C7 116.56(14)
C9 C8 C7 102.42(13)
C5 C9 C8 108.69(14)
C5 C9 C10 103.42(13)
C8 C9 C10 100.71(12)
C5 C9 H9 114.2
C8 C9 H9 114.2
C10 C9 H9 114.2
C11 C10 C3 108.08(14)
C11 C10 C9 101.96(13)
C3 C10 C9 102.77(13)
C11 C10 H10 114.2
C3 C10 H10 114.2
C9 C10 H10 114.2
O2 C11 O1 110.50(14)
O2 C11 C10 114.98(14)
O1 C11 C10 103.70(13)
O2 C11 C1 119.28(15)
O1 C11 C1 103.07(12)
C10 C11 C1 103.58(14)
F1 C12 F2 106.43(14)
F1 C12 F3 106.97(14)
F2 C12 F3 106.91(14)
F1 C12 C8 113.34(15)
F2 C12 C8 112.77(14)
F3 C12 C8 110.03(14)

loop_
_geom_bond_atom_site_label_1
_geom_bond_atom_site_label_2
_geom_bond_site_symmetry_2
_geom_bond_distance
_geom_bond_publ_flag
F1 C12 . 1.337(2) ?
F2 C12 . 1.341(2) ?
F3 C12 . 1.343(2) ?
O1 C8 . 1.4308(19) ?
O1 C11 . 1.492(2) ?
O2 C11 . 1.372(2) ?
O2 H2 . 0.89(3) ?
C1 C2 . 1.555(2) ?
C1 C7 . 1.557(2) ?
C1 C11 . 1.532(3) ?
C1 H1 . 1.0000 ?
C2 C3 . 1.542(3) ?
C2 C6 . 1.561(3) ?
C2 H21 . 1.0000 ?
C3 C4 . 1.535(3) ?
C3 C10 . 1.536(3) ?
C3 H3 . 1.0000 ?
C4 C5 . 1.535(2) ?
C4 H41 . 0.9900 ?
C4 H42 . 0.9900 ?
C5 C9 . 1.538(2) ?
C5 C6 . 1.539(2) ?
C5 H5 . 1.0000 ?
C6 C7 . 1.547(2) ?
C6 H6 . 1.0000 ?
C7 C8 . 1.547(2) 6
C7 H7 . 1.0000 ?
C8 C12 . 1.490(2) ?
C8 C9 . 1.543(2) ?
C9 C10 . 1.569(2) ?
C9 H9 . 1.0000 ?
C10 C11 . 1.525(2) ?
C10 H10 . 1.0000 ?

loop_
_geom_hbond_atom_site_label_D
_geom_hbond_atom_site_label_H
_geom_hbond_atom_site_label_A
_geom_hbond_site_symmetry_A
_geom_hbond_distance_DH
_geom_hbond_distance_HA
_geom_hbond_distance_DA
_geom_hbond_angle_DHA
_geom_hbond_publ_flag
O2 H2 O1 3_757 0.89(3) 1.93(3) 2.8070(18) 167(3) yes

loop_
_geom_torsion_atom_site_label_1
_geom_torsion_atom_site_label_2
_geom_torsion_atom_site_label_3
_geom_torsion_atom_site_label_4
_geom_torsion
C11 C1 C2 C3 1.56(17)
C7 C1 C2 C3 104.46(14)
C11 C1 C2 C6 -102.80(14)
C7 C1 C2 C6 0.10(13)
C1 C2 C3 C4 -128.60(15)
C6 C2 C3 C4 -33.80(17)
C1 C2 C3 C10 -21.13(17)
C6 C2 C3 C10 73.67(15)
C10 C3 C4 C5 -52.06(16)
C2 C3 C4 C5 53.38(16)
C3 C4 C5 C9 51.95(16)
C3 C4 C5 C6 -53.77(16)
C4 C5 C6 C7 128.07(15)
C9 C5 C6 C7 20.96(17)
C4 C5 C6 C2 34.01(17)
C9 C5 C6 C2 -73.10(15)
C3 C2 C6 C5 -0.07(17)
C1 C2 C6 C5 108.92(14)
C3 C2 C6 C7 -109.09(14)
C1 C2 C6 C7 -0.10(13)
C5 C6 C7 C8 -2.15(18)
C2 C6 C7 C8 101.34(14)
C5 C6 C7 C1 -103.38(14)
C2 C6 C7 C1 0.10(13)
C11 C1 C7 C8 -1.21(15)
C2 C1 C7 C8 -108.02(13)
C11 C1 C7 C6 106.72(13)
C2 C1 C7 C6 -0.10(13)
C11 O1 C8 C12 179.97(13)
C11 O1 C8 C9 -53.86(14)
C11 O1 C8 C7 53.97(14)
C6 C7 C8 O1 -127.46(13)
C1 C7 C8 O1 -33.42(15)
C6 C7 C8 C12 111.14(16)
C1 C7 C8 C12 -154.82(14)
C6 C7 C8 C9 -17.60(16)
C1 C7 C8 C9 76.44(14)
C4 C5 C9 C8 -139.73(14)
C6 C5 C9 C8 -33.12(17)
C4 C5 C9 C10 -33.33(16)
C6 C5 C9 C10 73.28(15)
O1 C8 C9 C5 141.98(13)
C12 C8 C9 C5 -96.60(17)
C7 C8 C9 C5 32.01(16)
O1 C8 C9 C10 33.72(15)
C12 C8 C9 C10 155.14(14)
C7 C8 C9 C10 -76.25(14)
C4 C3 C10 C11 140.18(14)
C2 C3 C10 C11 34.01(17)
C4 C3 C10 C9 32.87(16)
C2 C3 C10 C9 -73.30(15)
C5 C9 C10 C11 -111.61(14)
C8 C9 C10 C11 0.75(16)
C5 C9 C10 C3 0.31(16)
C8 C9 C10 C3 112.67(14)
C8 O1 C11 O2 177.60(13)
C8 O1 C11 C10 53.88(14)
C8 O1 C11 C1 -53.87(14)
C3 C10 C11 O2 98.18(17)
C9 C10 C11 O2 -153.95(15)
C3 C10 C11 O1 -141.08(13)
C9 C10 C11 O1 -33.20(15)
C3 C10 C11 C1 -33.71(17)
C9 C10 C11 C1 74.16(15)
C2 C1 C11 O2 -110.32(17)
C7 C1 C11 O2 156.45(15)
C2 C1 C11 O1 126.83(13)
C7 C1 C11 O1 33.60(15)
C2 C1 C11 C10 19.00(16)
C7 C1 C11 C10 -74.23(15)
O1 C8 C12 F1 60.80(19)
C9 C8 C12 F1 -58.5(2)
C7 C8 C12 F1 -179.90(13)
O1 C8 C12 F2 -60.22(18)
C9 C8 C12 F2 -179.48(13)
C7 C8 C12 F2 59.1(2)
O1 C8 C12 F3 -179.49(12)
C9 C8 C12 F3 61.3(2)
C7 C8 C12 F3 -60.2(2)

loop_
_cod_related_entry_id
_cod_related_entry_database
_cod_related_entry_code
1 ChemSpider 21133896
